data_7034230
loop_
_publ_author_name
'Mishra, Shashank'
'Jeanneau, Erwann'
'Mangematin, St\'ephane'
'Chermette, Henry'
'Poor Kalhor, Mahboubeh'
'Bonnefont, Guillaume'
'Fantozzi, Gilbert'
'Le Floch, Sylvie'
'Pailhes, St\'ephane'
'Daniele, St\'ephane'

_publ_section_title
;
 A convenient and quantitative route to Sn(iv)-M [M = Ti(iv), Nb(v),
 Ta(v)] heterobimetallic precursors for dense mixed-metal oxide ceramics.
;
_journal_issue 15
_journal_name_full 'Dalton transactions (Cambridge, England : 2003)'
_journal_page_first 6848
_journal_page_last 6862
_journal_paper_doi 10.1039/c5dt00339c
_journal_volume 44
_journal_year 2015
_chemical_formula_moiety 'C12 H32 Cl4 Nb1 O6 Sn1'
_chemical_formula_sum 'C12 H32 Cl4 Nb O6 Sn'
_chemical_formula_weight 625.79
_space_group_IT_number 15
_symmetry_cell_setting monoclinic
_symmetry_space_group_name_Hall '-C 2yc'
_symmetry_space_group_name_H-M 'C 1 2/c 1'
_atom_sites_solution_hydrogens geom
_atom_sites_solution_primary direct
_audit_creation_date 10-11-19
_audit_creation_method CRYSTALS_ver_14.11
_audit_update_record
;
2010-11-25 deposited with the CCDC.
2015-03-02 downloaded from the CCDC.
;
_cell_angle_alpha 90
_cell_angle_beta 105.880(10)
_cell_angle_gamma 90
_cell_formula_units_Z 4
_cell_length_a 9.3200(10)
_cell_length_b 19.198(2)
_cell_length_c 14.026(2)
_cell_measurement_reflns_used 4908
_cell_measurement_temperature 110
_cell_measurement_theta_max 29.5459
_cell_measurement_theta_min 3.4073
_cell_volume 2413.8(5)
_computing_cell_refinement
;
CrysAlisPro, Oxford Diffraction Ltd.,
Version 1.171.34.40 (release 27-08-2010 CrysAlis171 .NET)
(compiled Aug 27 2010,11:50:40)
;
_computing_data_collection
;
CrysAlisPro, Oxford Diffraction Ltd.,
Version 1.171.34.40 (release 27-08-2010 CrysAlis171 .NET)
(compiled Aug 27 2010,11:50:40)
;
_computing_data_reduction
;
CrysAlisPro, Oxford Diffraction Ltd.,
Version 1.171.34.40 (release 27-08-2010 CrysAlis171 .NET)
(compiled Aug 27 2010,11:50:40)
;
_computing_molecular_graphics 'CAMERON (Watkin et al., 1996)'
_computing_publication_material 'CRYSTALS (Betteridge et al., 2003)'
_computing_structure_refinement 'CRYSTALS (Betteridge et al., 2003)'
_computing_structure_solution 'SIR97 (Altomare et al., 1999)'
_diffrn_ambient_temperature 110
_diffrn_detector_area_resol_mean 10.4685
_diffrn_measured_fraction_theta_full 0.997
_diffrn_measured_fraction_theta_max 0.884
_diffrn_measurement_device_type 'Xcalibur, Atlas, Gemini ultra'
_diffrn_radiation_monochromator graphite
_diffrn_radiation_source 'Enhance (Mo) X-ray Source'
_diffrn_radiation_type 'Mo K\a'
_diffrn_radiation_wavelength 0.7107
_diffrn_reflns_av_R_equivalents 0.065
_diffrn_reflns_limit_h_max 11
_diffrn_reflns_limit_h_min -12
_diffrn_reflns_limit_k_max 25
_diffrn_reflns_limit_k_min -26
_diffrn_reflns_limit_l_max 19
_diffrn_reflns_limit_l_min -18
_diffrn_reflns_number 10336
_diffrn_reflns_theta_full 26.353
_diffrn_reflns_theta_max 29.610
_diffrn_reflns_theta_min 3.414
_diffrn_standards_number 0
_exptl_absorpt_coefficient_mu 1.973
_exptl_absorpt_correction_T_max 1.00000
_exptl_absorpt_correction_T_min 0.62353
_exptl_absorpt_correction_type multi-scan
_exptl_absorpt_process_details
;
CrysAlisPro, Oxford Diffraction Ltd.,
Version 1.171.34.40 (release 27-08-2010 CrysAlis171 .NET)
(compiled Aug 27 2010,11:50:40)
Empirical absorption correction using spherical harmonics,
implemented in SCALE3 ABSPACK scaling algorithm.
;
_exptl_crystal_colour colorless
_exptl_crystal_density_diffrn 1.722
_exptl_crystal_density_method 'not measured'
_exptl_crystal_description block
_exptl_crystal_F_000 1244
_exptl_crystal_size_max 0.494
_exptl_crystal_size_mid 0.386
_exptl_crystal_size_min 0.211
_refine_diff_density_max 2.21
_refine_diff_density_min -2.69
_refine_ls_extinction_method None
_refine_ls_goodness_of_fit_ref 0.9174
_refine_ls_hydrogen_treatment none
_refine_ls_matrix_type full
_refine_ls_number_parameters 128
_refine_ls_number_reflns 3001
_refine_ls_number_restraints 0
_refine_ls_R_factor_all 0.0978
_refine_ls_R_factor_gt 0.0746
_refine_ls_shift/su_max 0.0002955
_refine_ls_shift/su_mean 0.0000299
_refine_ls_structure_factor_coef Fsqd
_refine_ls_weighting_details
;
Method, part 1, Chebychev polynomial, (Watkin, 1994, Prince, 1982)
[weight] = 1.0/[A~0~*T~0~(x)+A~1~*T~1~(x) ... +A~n-1~]*T~n-1~(x)]
where A~i~ are the Chebychev coefficients listed below and x= Fcalc/Fmax
Method = Robust Weighting (Prince, 1982)
W = [weight] * [1-(deltaF/6*sigmaF)^2^]^2^
A~i~ are:
0.267E+04 0.436E+04 0.256E+04 986. 210.
;
_refine_ls_weighting_scheme calc
_refine_ls_wR_factor_all 0.1759
_refine_ls_wR_factor_gt 0.1444
_refine_ls_wR_factor_ref 0.1759
_reflns_limit_h_max 12
_reflns_limit_h_min -12
_reflns_limit_k_max 26
_reflns_limit_k_min 0
_reflns_limit_l_max 19
_reflns_limit_l_min 0
_reflns_number_gt 2209
_reflns_number_total 3001
_reflns_threshold_expression I>2.0\s(I)
_oxford_diffrn_Wilson_B_factor 0.00
_oxford_diffrn_Wilson_scale 0.00
_oxford_refine_ls_r_factor_ref 0.0978
_oxford_refine_ls_scale 1.94(2)
_oxford_reflns_number_all 3001
_oxford_reflns_threshold_expression_ref I>-10.0\s(I)
_oxford_structure_analysis_title 'smr268b in C 2/c'
_cod_data_source_file c5dt00339c2.cif
_cod_data_source_block smr268b
_cod_depositor_comments
;
The following automatic conversions were performed:

'_symmetry_cell_setting' value 'Monoclinic' changed to 'monoclinic'
according to
/usr/data/users/saulius/crontab/automatic-downloads/rss-feeds/RSC/lib/dictionaries/cif_core.dic
dictionary named 'cif_core.dic' version 2.4.2 from 2011-04-26.

Automatic conversion script
Id: cif_fix_values 3086 2015-02-26 13:12:21Z robertas 

 Adding full bibliography for 7034222--7034230.cif.
;
_cod_original_sg_symbol_Hall '-C 2yc '
_cod_original_sg_symbol_H-M 'C 1 2/c 1 '
_cod_original_formula_sum 'C12 H32 Cl4 Nb1 O6 Sn1'
_cod_database_code 7034230

loop_
_symmetry_equiv_pos_as_xyz
x,y,z
-x,-y,-z
x+1/2,y+1/2,z
-x+1/2,-y+1/2,-z
-x,y,-z+1/2
x,-y,z+1/2
-x+1/2,y+1/2,-z+1/2
x+1/2,-y+1/2,z+1/2

loop_
_atom_site_label
_atom_site_type_symbol
_atom_site_fract_x
_atom_site_fract_y
_atom_site_fract_z
_atom_site_U_iso_or_equiv
_atom_site_occupancy
_atom_site_adp_type
_atom_site_refinement_flags_posn
_atom_site_refinement_flags_adp
_atom_site_disorder_assembly
_atom_site_disorder_group
Sn1 Sn 1.0000 0.58765(5) 0.7500 0.0520 1.0000 Uani S T . .
Cl2 Cl 0.7802(3) 0.58321(15) 0.61095(15) 0.0708 1.0000 Uani . . . .
Cl3 Cl 1.1110(3) 0.66828(15) 0.66433(18) 0.0775 1.0000 Uani . . . .
O1 O 1.0740(6) 0.4974(3) 0.6923(4) 0.0533 1.0000 Uani . . . .
O2 O 0.8201(9) 0.4130(5) 0.6291(6) 0.0931 1.0000 Uani . . . .
C4 C 0.582(4) 0.369(2) 0.579(3) 0.1455 0.5000 Uani . . 1 2
C7 C 0.650(3) 0.4022(14) 0.5800(19) 0.0746 0.5000 Uani . . 1 1
O3 O 1.0941(11) 0.3494(4) 0.6867(7) 0.0983 1.0000 Uani . . . .
C1 C 1.1515(9) 0.4985(5) 0.6150(6) 0.0582 1.0000 Uani . . . .
C2 C 1.3163(10) 0.5027(7) 0.6620(7) 0.0790 1.0000 Uani . . . .
C3 C 0.737(3) 0.3582(18) 0.581(2) 0.1164 0.5000 Uani . . 1 2
C8 C 0.640(3) 0.3437(17) 0.5151(19) 0.1094 0.5000 Uani . . 1 1
Nb1 Nb 1.0000 0.40888(8) 0.7500 0.0954 1.0000 Uani S T . .
H71 H 0.5984 0.3926 0.6300 0.0900 0.5000 Uiso R . 1 1
H72 H 0.6076 0.4433 0.5426 0.0900 0.5000 Uiso R . 1 1
H11 H 1.1173 0.5387 0.5725 0.0699 1.0000 Uiso R . . .
H12 H 1.1283 0.4558 0.5760 0.0699 1.0000 Uiso R . . .
H23 H 1.3673 0.5080 0.6116 0.1190 1.0000 Uiso R . . .
H22 H 1.3369 0.5418 0.7065 0.1189 1.0000 Uiso R . . .
H21 H 1.3484 0.4603 0.6984 0.1189 1.0000 Uiso R . . .
H31 H 0.7719 0.3153 0.6158 0.1390 0.5000 Uiso R . 1 2
H32 H 0.7450 0.3550 0.5134 0.1390 0.5000 Uiso R . 1 2
H83 H 0.5388 0.3275 0.4944 0.1610 0.5000 Uiso R . 1 1
H82 H 0.7038 0.3070 0.5497 0.1609 0.5000 Uiso R . 1 1
H81 H 0.6716 0.3573 0.4580 0.1610 0.5000 Uiso R . 1 1
C9 C 1.123(3) 0.2907(11) 0.6282(14) 0.1908 1.0000 Uani . . . .
C10 C 1.280(3) 0.3010(11) 0.6286(14) 0.2008 1.0000 Uani . . . .
H91 H 1.1060 0.2457 0.6570 0.2120 1.0000 Uiso R . 2 2
H92 H 1.0597 0.2938 0.5608 0.2120 1.0000 Uiso R . 2 2
H103 H 1.3119 0.2616 0.5969 0.3090 1.0000 Uiso R . 2 2
H102 H 1.3403 0.3040 0.6961 0.3090 1.0000 Uiso R . 2 2
H101 H 1.2927 0.3430 0.5942 0.3090 1.0000 Uiso R . 2 2
H2 H 0.7893 0.4532 0.6200 0.1400 0.5000 Uiso R . . .
H41 H 0.5244 0.3306 0.5460 0.1723 0.5000 Uiso R . 1 2
H42 H 0.5736 0.3720 0.6446 0.1723 0.5000 Uiso R . 1 2
H43 H 0.5477 0.4106 0.5441 0.1723 0.5000 Uiso R . 1 2

loop_
_atom_site_aniso_label
_atom_site_aniso_U_11
_atom_site_aniso_U_22
_atom_site_aniso_U_33
_atom_site_aniso_U_23
_atom_site_aniso_U_13
_atom_site_aniso_U_12
Sn1 0.0525(4) 0.0664(5) 0.0380(4) 0.0000 0.0140(3) 0.0000
Cl2 0.0598(12) 0.1085(19) 0.0407(10) 0.0002(11) 0.0078(9) 0.0213(12)
Cl3 0.0985(19) 0.0822(17) 0.0612(13) 0.0120(12) 0.0375(13) -0.0015(14)
O1 0.049(3) 0.072(4) 0.039(3) -0.003(2) 0.012(2) 0.006(3)
O2 0.089(6) 0.105(6) 0.074(5) -0.013(4) 0.004(4) -0.016(5)
C4 0.09(2) 0.18(4) 0.14(3) -0.07(3) -0.02(2) 0.00(2)
C7 0.061(13) 0.082(16) 0.072(14) -0.016(11) 0.004(11) -0.017(12)
O3 0.130(8) 0.075(5) 0.097(6) -0.005(4) 0.042(5) 0.019(5)
C1 0.051(4) 0.089(6) 0.035(4) 0.001(4) 0.013(3) 0.012(4)
C2 0.048(5) 0.132(10) 0.058(5) 0.007(6) 0.018(4) 0.021(5)
C3 0.082(18) 0.11(2) 0.12(2) -0.012(18) -0.032(17) -0.021(18)
C8 0.12(2) 0.14(2) 0.081(16) -0.030(16) 0.048(16) -0.07(2)
Nb1 0.1344(16) 0.0622(8) 0.1156(14) 0.0000 0.0784(12) 0.0000
C9 0.20(2) 0.20(2) 0.132(15) -0.081(14) -0.033(14) 0.126(18)
C10 0.31(3) 0.19(2) 0.112(14) 0.035(13) 0.073(18) 0.16(2)

loop_
_atom_type_symbol
_atom_type_scat_dispersion_real
_atom_type_scat_dispersion_imag
_atom_type_scat_Cromer_Mann_a1
_atom_type_scat_Cromer_Mann_b1
_atom_type_scat_Cromer_Mann_a2
_atom_type_scat_Cromer_Mann_b2
_atom_type_scat_Cromer_Mann_a3
_atom_type_scat_Cromer_Mann_b3
_atom_type_scat_Cromer_Mann_a4
_atom_type_scat_Cromer_Mann_b4
_atom_type_scat_Cromer_Mann_c
_atom_type_scat_source
C 0.0033 0.0016 2.3100 20.8439 1.0200 10.2075 1.5886 0.5687 0.8650 51.6512 0.2156 'International Tables Vol C 4.2.6.8 and 6.1.1.4'
H 0.0000 0.0000 0.4930 10.5109 0.3229 26.1257 0.1402 3.1424 0.0408 57.7998 0.0030 'International Tables Vol C 4.2.6.8 and 6.1.1.4'
O 0.0106 0.0060 3.0485 13.2771 2.2868 5.7011 1.5463 0.3239 0.8670 32.9089 0.2508 'International Tables Vol C 4.2.6.8 and 6.1.1.4'
Cl 0.1484 0.1585 11.4604 0.0104 7.1964 1.1662 6.2556 18.5194 1.6455 47.7784 -9.5574 'International Tables Vol C 4.2.6.8 and 6.1.1.4'
Nb -2.0727 0.6215 17.6142 1.1887 12.0144 11.7660 4.0418 0.2048 3.5335 69.7957 3.7559 'International Tables Vol C 4.2.6.8 and 6.1.1.4'
Sn -0.6537 1.4246 19.1889 5.8303 19.1005 0.5031 4.4585 26.8909 2.4663 83.9572 4.7821 'International Tables Vol C 4.2.6.8 and 6.1.1.4'

loop_
_geom_angle_atom_site_label_1
_geom_angle_site_symmetry_1
_geom_angle_atom_site_label_2
_geom_angle_atom_site_label_3
_geom_angle_site_symmetry_3
_geom_angle
_geom_angle_publ_flag
O1 5_756 Sn1 Cl2 5_756 87.43(16) yes
O1 5_756 Sn1 Cl3 5_756 96.22(17) yes
Cl2 5_756 Sn1 Cl3 5_756 90.29(10) yes
O1 5_756 Sn1 Cl2 . 89.24(16) yes
Cl2 5_756 Sn1 Cl2 . 175.95(15) yes
Cl3 5_756 Sn1 Cl2 . 92.36(9) yes
O1 5_756 Sn1 Cl3 . 165.58(18) yes
Cl2 5_756 Sn1 Cl3 . 92.36(9) yes
Cl3 5_756 Sn1 Cl3 . 98.20(14) yes
Cl2 . Sn1 Cl3 . 90.29(10) yes
O1 5_756 Sn1 O1 . 69.4(3) yes
Cl2 5_756 Sn1 O1 . 89.24(16) yes
Cl3 5_756 Sn1 O1 . 165.58(18) yes
Cl2 . Sn1 O1 . 87.43(16) yes
Cl3 . Sn1 O1 . 96.22(17) yes
Sn1 . O1 C1 . 123.7(5) yes
Sn1 . O1 Nb1 . 110.1(2) yes
C1 . O1 Nb1 . 125.8(5) yes
C7 . O2 Nb1 . 150.4(11) yes
C7 . O2 H2 . 77.7 no
Nb1 . O2 H2 . 109.8 no
C3 . O2 Nb1 . 127.5(15) yes
C3 . O2 H2 . 121.1 no
Nb1 . O2 H2 . 109.8 no
C3 . C4 H41 . 109.5 no
C3 . C4 H42 . 109.9 no
H41 . C4 H42 . 109.5 no
C3 . C4 H43 . 109.0 no
H41 . C4 H43 . 109.5 no
H42 . C4 H43 . 109.5 no
O2 . C7 C8 . 105(2) yes
O2 . C7 H71 . 110.6 no
C8 . C7 H71 . 110.6 no
O2 . C7 H72 . 110.4 no
C8 . C7 H72 . 110.3 no
H71 . C7 H72 . 109.4 no
Nb1 . O3 C9 . 161.5(13) yes
O1 . C1 C2 . 109.3(6) yes
O1 . C1 H11 . 108.7 no
C2 . C1 H11 . 110.5 no
O1 . C1 H12 . 109.1 no
C2 . C1 H12 . 109.5 no
H11 . C1 H12 . 109.7 no
C1 . C2 H23 . 109.7 no
C1 . C2 H22 . 109.1 no
H23 . C2 H22 . 110.1 no
C1 . C2 H21 . 108.7 no
H23 . C2 H21 . 109.6 no
H22 . C2 H21 . 109.7 no
C4 . C3 O2 . 109(3) yes
C4 . C3 H31 . 109.1 no
O2 . C3 H31 . 109.4 no
C4 . C3 H32 . 109.6 no
O2 . C3 H32 . 110.0 no
H31 . C3 H32 . 109.5 no
C7 . C8 H83 . 109.5 no
C7 . C8 H82 . 109.2 no
H83 . C8 H82 . 109.6 no
C7 . C8 H81 . 109.5 no
H83 . C8 H81 . 109.5 no
H82 . C8 H81 . 109.5 no
O1 . Nb1 O1 5_756 70.4(3) yes
O1 . Nb1 O2 . 86.0(3) yes
O1 5_756 Nb1 O2 . 90.4(3) yes
O1 . Nb1 O2 5_756 90.4(3) yes
O1 5_756 Nb1 O2 5_756 86.0(3) yes
O2 . Nb1 O2 5_756 175.6(5) yes
O1 . Nb1 O3 . 93.9(3) yes
O1 5_756 Nb1 O3 . 164.0(3) yes
O2 . Nb1 O3 . 90.9(4) yes
O2 5_756 Nb1 O3 . 91.9(4) yes
O1 . Nb1 O3 5_756 164.0(3) yes
O1 5_756 Nb1 O3 5_756 93.9(3) yes
O2 . Nb1 O3 5_756 91.9(4) yes
O2 5_756 Nb1 O3 5_756 90.9(4) yes
O3 . Nb1 O3 5_756 102.0(6) yes
O3 . C9 C10 . 103.3(18) yes
O3 . C9 H91 . 111.8 no
C10 . C9 H91 . 112.9 no
O3 . C9 H92 . 109.9 no
C10 . C9 H92 . 109.5 no
H91 . C9 H92 . 109.3 no
C9 . C10 H103 . 108.8 no
C9 . C10 H102 . 108.7 no
H103 . C10 H102 . 109.4 no
C9 . C10 H101 . 111.5 no
H103 . C10 H101 . 109.4 no
H102 . C10 H101 . 109.0 no

loop_
_geom_bond_atom_site_label_1
_geom_bond_atom_site_label_2
_geom_bond_site_symmetry_2
_geom_bond_distance
_geom_bond_publ_flag
Sn1 O1 5_756 2.106(6) yes
Sn1 Cl2 5_756 2.413(2) yes
Sn1 Cl3 5_756 2.364(3) yes
Sn1 Cl2 . 2.413(2) yes
Sn1 Cl3 . 2.364(3) yes
Sn1 O1 . 2.106(6) yes
O1 C1 . 1.458(9) yes
O1 Nb1 . 2.080(6) yes
O2 C7 . 1.56(3) yes
O2 Nb1 . 2.034(8) yes
O2 H2 . 0.822 no
O2 C3 . 1.37(3) yes
O2 Nb1 . 2.034(8) yes
O2 H2 . 0.822 no
C4 C3 . 1.44(4) yes
C4 H41 . 0.950 no
C4 H42 . 0.950 no
C4 H43 . 0.950 no
C7 C8 . 1.43(4) yes
C7 H71 . 0.972 no
C7 H72 . 0.970 no
O3 Nb1 . 1.813(8) yes
O3 C9 . 1.462(16) yes
C1 C2 . 1.499(12) yes
C1 H11 . 0.974 no
C1 H12 . 0.976 no
C2 H23 . 0.959 no
C2 H22 . 0.961 no
C2 H21 . 0.964 no
C3 H31 . 0.970 no
C3 H32 . 0.972 no
C8 H83 . 0.961 no
C8 H82 . 0.962 no
C8 H81 . 0.962 no
C9 C10 . 1.48(3) yes
C9 H91 . 0.984 no
C9 H92 . 0.971 no
C10 H103 . 0.963 no
C10 H102 . 0.961 no
C10 H101 . 0.963 no
